data_4002454
loop_
_publ_author_name
'Belik, A.A.'
'Stefanovich, S.Yu.'
'Izumi, F.'
'Lazoryak, B.I.'
'Oikawa, K.'

_publ_section_title
;
 Chemical and structural properties of a whitlockite-like phosphate, Ca9
 Fe D (P O4)7
;
_journal_name_full 'Chemistry of Materials (1,1989-)'
_journal_page_first 1399
_journal_page_last 1400
_journal_volume 15
_journal_year 2003
_chemical_formula_sum 'Ca9 D Fe O28 P7'
_chemical_name_systematic 'Ca9 Fe D (P O4)7'
_space_group_IT_number 161
_symmetry_space_group_name_Hall 'R 3 -2"c'
_symmetry_space_group_name_H-M 'R 3 c :H'
_cell_angle_alpha 90
_cell_angle_beta 90
_cell_angle_gamma 120
_cell_formula_units_Z 6
_cell_length_a 10.36921
_cell_length_b 10.36921
_cell_length_c 37.1289
_cell_volume 3457.276
_citation_journal_id_ASTM CMATEX
_cod_data_source_file Belik_CMATEX_2003_1667.cif
_cod_data_source_block D1Ca9Fe1O28P7
_cod_original_formula_sum 'D1 Ca9 Fe1 O28 P7'
_cod_database_code 4002454

loop_
_symmetry_equiv_pos_as_xyz
x,y,z
-y,x-y,z
-x+y,-x,z
-y,-x,z+1/2
x,x-y,z+1/2
-x+y,y,z+1/2
x+2/3,y+1/3,z+1/3
-y+2/3,x-y+1/3,z+1/3
-x+y+2/3,-x+1/3,z+1/3
-y+2/3,-x+1/3,z+5/6
x+2/3,x-y+1/3,z+5/6
-x+y+2/3,y+1/3,z+5/6
x+1/3,y+2/3,z+2/3
-y+1/3,x-y+2/3,z+2/3
-x+y+1/3,-x+2/3,z+2/3
-y+1/3,-x+2/3,z+7/6
x+1/3,x-y+2/3,z+7/6
-x+y+1/3,y+2/3,z+7/6

loop_
_atom_site_label
_atom_site_type_symbol
_atom_site_fract_x
_atom_site_fract_y
_atom_site_fract_z
_atom_site_occupancy
_atom_site_U_iso_or_equiv
Ca2 Ca+2 0.6137 0.8207 0.2322 1 0.0
O5 O-2 0.725 0.9064 0.1749 1 0.0
O6 O-2 0.7529 0.7672 0.1219 1 0.0
O1 O-2 0 0 0.2037 0.778 0.0
O3 O-2 0.0224 0.8712 0.2587 0.778 0.0
O7 O-2 0.7287 -0.0008 0.1134 1 0.0
O8 O-2 0.5121 0.7588 0.13073 1 0.0
O11 O-2 0.8212 0.9211 0.03734 1 0.0
O9 O-2 0.601 0.9529 0.0461 1 0.0
O4 O-2 0.001 0.861 0.2506 0.222 0.0
O2 O-2 0 0 0.3106 0.222 0.0
P3 P+5 0.6838 0.8554 0.1357 1 0.0
D2 D+1 0.103 0.06 0.315 0.074 0.0
Ca4 Ca+2 0.127 0.271 0.3262 0.49 0.0
P4 P+5 0.6492 0.8434 0.0325 1 0.0
Ca3 Ca+2 0.1419 0.309 0.3299 0.51 0.0
P1 P+5 0 0 0.2462 0.778 0.0
D1 D+1 0.0619 0.1028 0.1926 0.259 0.0
Ca1 Ca+2 0.7215 0.8541 0.4347 1 0.0
O12 O-2 0.6015 0.8065 0.9929 1 0.0
O10 O-2 0.5812 0.6936 0.0528 1 0.0
Fe1 Fe+2 0 0 0 1 0.0
P2 P+5 0 0 0.2681 0.222 0.0
